data_2004935
loop_
_publ_author_name
'Dolbecq, A.'
'Fourmigu\'e, M.'
'Batail, P.'

_publ_contact_author
;
      Patrick Batail
      Institut des Mat\'eriaux de Nantes
      UMR 110
      CNRS
      Universit\'e de Nantes
      2 rue de la Houssini\`ere
      44072 Nantes CEDEX 03
      France
;
_publ_section_title
;
 1,1-Bis(3',4,4'-trimethyltetrathiafulvalen-3-yl)ethanol Ethanol
 Hemisolvate; a New Bifunctional \p-Donor Molecule
;
_journal_issue 6
_journal_name_full 'Acta Crystallographica Section C'
_journal_page_first 1543
_journal_page_last 1545
_journal_paper_doi 10.1107/S0108270196000509
_journal_volume 52
_journal_year 1996
_chemical_formula_analytical 'C21 H25 O1.5 S8'
_chemical_formula_iupac 'C20 H22 O1 S8, 0.5C2 H6 O1'
_chemical_formula_moiety 'C20 H22 O1 S8, 0.5(C2 H6 O1)'
_chemical_formula_sum 'C21 H25 O1.5 S8'
_chemical_formula_weight 557.91
_chemical_melting_point 484.6(5)
_chemical_name_common (Me~3~TTF)~2~C(OH)Me
_chemical_name_systematic '[1,1'-bis(3',4,4'-trimethyl-tetrathiafulvalen-3-yl)] hemi-ethanol solvate'
_space_group_IT_number 2
_symmetry_cell_setting triclinic
_symmetry_space_group_name_Hall '-P 1'
_symmetry_space_group_name_H-M 'P -1'
_audit_creation_method from_xtal_archive_file_using_CIFIO
_cell_angle_alpha 95.770(10)
_cell_angle_beta 99.33(2)
_cell_angle_gamma 104.28(2)
_cell_formula_units_Z 2
_cell_length_a 7.802(3)
_cell_length_b 12.138(2)
_cell_length_c 14.748(2)
_cell_measurement_reflns_used 25
_cell_measurement_temperature 293
_cell_measurement_theta_max 13.6
_cell_measurement_theta_min 8.2
_cell_volume 1321.1(6)
_computing_cell_refinement 'CAD-4 Software'
_computing_data_collection 'CAD-4 Software (Enraf-Nonius, 1989)'
_computing_data_reduction 'xtal_DIFDAT_SORTRF_ADDREF (Hall, Flack & Stewart, 1994)'
_computing_molecular_graphics xtal_ORTEP
_computing_publication_material xtal_BONDLA_CIFIO
_computing_structure_refinement xtal_CRYLSQ
_computing_structure_solution xtal_GENEV_GENSIN_GENTAN
_diffrn_ambient_temperature 293
_diffrn_measurement_device 'Enraf-Nonius CAD-4'
_diffrn_measurement_method \w/2\q
_diffrn_radiation_monochromator graphite
_diffrn_radiation_source xray_tube
_diffrn_radiation_type 'Mo K\a'
_diffrn_radiation_wavelength 0.71073
_diffrn_reflns_av_R_equivalents .025
_diffrn_reflns_av_sigmaI/netI .077
_diffrn_reflns_limit_h_max 9
_diffrn_reflns_limit_h_min 0
_diffrn_reflns_limit_k_max 13
_diffrn_reflns_limit_k_min -14
_diffrn_reflns_limit_l_max 17
_diffrn_reflns_limit_l_min -17
_diffrn_reflns_number 5021
_diffrn_reflns_reduction_process perpendicular_monochr_Lp
_diffrn_reflns_theta_max 24.97
_diffrn_reflns_theta_min 1.41
_diffrn_standards_decay_% '< 1.5'
_diffrn_standards_interval_time 60
_diffrn_standards_number 3
_exptl_absorpt_coefficient_mu 0.69
_exptl_absorpt_correction_type none
_exptl_crystal_colour orange
_exptl_crystal_density_diffrn 1.40
_exptl_crystal_density_meas ?
_exptl_crystal_description plate
_exptl_crystal_F_000 581.96
_exptl_crystal_size_max 0.50
_exptl_crystal_size_mid 0.33
_exptl_crystal_size_min 0.06
_refine_diff_density_max '1.096 (at 0.64 \%A from C21)'
_refine_diff_density_min -.457
_refine_ls_extinction_method none
_refine_ls_goodness_of_fit_all 1.527
_refine_ls_goodness_of_fit_obs 1.373
_refine_ls_hydrogen_treatment 'H atom parameters not refined'
_refine_ls_matrix_type full
_refine_ls_number_constraints 0
_refine_ls_number_parameters 274
_refine_ls_number_reflns 2889
_refine_ls_number_restraints 0
_refine_ls_R_factor_all .094
_refine_ls_R_factor_obs .053
_refine_ls_shift/esd_max '2.0 [on x(O2), see text]'
_refine_ls_shift/esd_mean .167
_refine_ls_structure_factor_coef F
_refine_ls_weighting_scheme unit
_refine_ls_wR_factor_all .081
_refine_ls_wR_factor_obs .057
_reflns_number_observed 2803
_reflns_number_total 4648
_reflns_observed_criterion refl_observed_if_I_>_3.0_sigma(I)
_cod_data_source_file ab1303.cif
_cod_data_source_block dim
_cod_depositor_comments
;
The following automatic conversions were performed:

'_chemical_melting_point' value '211-212\%C' was changed to
'484.6(5)' - it was converted from degrees Celsius(C) to Kelvins(K),
the average value was taken and precision was estimated.

Automatic conversion script
Id: cif_fix_values 1715 2011-07-08 13:25:40Z adriana 

The following automatic conversions were performed:

'_exptl_crystal_density_meas' value 'not measured' was changed to '?'
- the value is perceived as not measured.

Automatic conversion script
Id: cif_fix_values 3008 2015-01-20 13:52:24Z robertas 
;
_cod_original_cell_volume 1321.0(10)
_cod_original_sg_symbol_Hall -P_1
_cod_database_code 2004935

loop_
_symmetry_equiv_pos_as_xyz
+x,+y,+z
-x,-y,-z

loop_
_atom_site_aniso_label
_atom_site_aniso_U_11
_atom_site_aniso_U_22
_atom_site_aniso_U_33
_atom_site_aniso_U_12
_atom_site_aniso_U_13
_atom_site_aniso_U_23
S1 .0510(10) .0405(9) .0680(10) .0005(7) .0016(8) .0052(8)
S2 .0540(10) .0480(10) .0700(10) -.0001(8) .0143(9) .0146(8)
S3 .0640(10) .0406(9) .0570(10) -.0056(8) .0040(9) .0098(8)
S4 .0600(10) .0396(9) .0560(10) -.0006(7) .0002(8) .0068(7)
S5 .0480(10) .0500(10) .0770(10) -.0024(8) .0214(9) -.0130(9)
S6 .0580(10) .0590(10) .0800(10) .0029(9) .0200(10) -.0080(10)
S7 .0500(10) .0630(10) .0870(10) -.0028(9) .0240(10) -.0090(10)
S8 .0450(10) .0680(10) .0840(10) .0017(8) .0197(9) -.0180(10)
C1 .041(3) .036(3) .067(4) .009(3) .014(3) .008(3)
C2 .046(4) .038(3) .054(4) .004(3) .011(3) .006(3)
C3 .034(3) .038(3) .081(5) .002(3) .013(3) .001(3)
C4 .042(4) .037(3) .088(5) .003(3) .023(4) .007(3)
C5 .046(4) .038(3) .050(4) .001(3) .010(3) .003(3)
C6 .040(3) .036(3) .055(4) .002(3) .011(3) .002(3)
C7 .052(4) .047(4) .097(6) -.001(3) .012(4) -.008(4)
C8 .063(5) .045(4) .117(7) .002(3) .031(5) .014(4)
C9 .065(5) .047(4) .059(4) -.002(3) .005(3) .010(3)
C10 .049(4) .046(4) .050(4) -.001(3) .011(3) .005(3)
C11 .043(4) .054(4) .060(4) .005(3) .013(3) -.002(3)
C12 .043(4) .055(4) .058(4) .006(3) .009(3) .000(3)
C13 .041(3) .044(3) .054(4) .006(3) .007(3) -.002(3)
C14 .042(4) .051(4) .067(5) .002(3) .005(3) -.002(3)
C15 .062(5) .055(4) .061(5) -.005(3) .011(4) .002(3)
C16 .046(4) .063(4) .060(4) -.008(3) .005(3) .005(4)
C17 .063(5) .057(4) .104(6) .011(4) .019(4) -.016(4)
C18 .059(5) .092(6) .100(7) -.017(4) .019(5) -.006(5)
C19 .108(7) .068(5) .086(6) -.010(5) .029(5) -.013(5)
C20 .039(4) .059(4) .064(4) -.003(3) .014(3) -.018(3)
O1 .075(4) .088(4) .084(4) -.001(3) .004(3) .034(3)

loop_
_atom_site_label
_atom_site_fract_x
_atom_site_fract_y
_atom_site_fract_z
_atom_site_U_iso_or_equiv
_atom_site_thermal_displace_type
S1 -0.1622(2) .14740(10) -.02070(10) .0564(8) Uani
S2 -.0705(2) .06890(10) .15830(10) .0593(8) Uani
S3 .2295(2) .30840(10) .23390(10) .0580(8) Uani
S4 .1399(2) .39220(10) .05640(10) .0557(8) Uani
S5 .7656(2) .71530(10) .32690(10) .0617(9) Uani
S6 1.0818(3) .9469(2) .38630(10) .0685(9) Uani
S7 1.3101(2) .8545(2) .27730(10) .0700(10) Uani
S8 .9810(2) .6116(2) .21600(10) .0695(9) Uani
C1 -.0277(8) .1791(5) .0901(5) .048(3) Uani
C2 .0984(8) .2794(5) .1225(4) .047(3) Uani
C3 -0.2587(8) .0017(5) -.0135(5) .053(3) Uani
C4 -0.2167(8) -.0326(5) .0670(5) .056(3) Uani
C5 .3205(8) .4810(5) .1398(4) .047(3) Uani
C6 .3630(8) .4437(5) .2193(4) .045(3) Uani
C7 -0.3828(9) -.0675(6) -.0980(6) .070(4) Uani
C8 -0.2850(10) -0.1496(6) .0926(6) .076(4) Uani
C9 .4032(9) .5938(5) .1107(5) .061(3) Uani
C10 .4997(8) .5075(5) .3060(4) .051(3) Uani
C11 .9707(8) .7316(5) .2889(5) .054(3) Uani
C12 1.1027(8) .8300(5) .3137(4) .054(3) Uani
C13 .6792(8) .5681(5) .2816(4) .048(3) Uani
C14 .7772(8) .5212(5) .2324(5) .056(3) Uani
C15 1.3040(10) 1.0298(6) .3952(5) .064(3) Uani
C16 1.4070(9) .9878(6) .3475(5) .061(3) Uani
C17 .7360(10) .3990(6) .1867(6) .077(4) Uani
C18 1.6000(10) 1.0440(7) .3440(6) .091(5) Uani
C19 1.3560(10) 1.1439(7) .4567(6) .094(5) Uani
C20 .4222(8) .5917(6) .3543(5) .059(3) Uani
O1 .5345(7) .4222(5) .3649(4) .086(3) Uani
O2 .807(2) .5560(10) .5150(10) .153(6) Uiso
C21 .982(3) .5390(10) .5140(10) .087(5) Uiso
C22 1.059(4) .637(2) .538(2) .160(10) Uiso
H1 .42921 .42303 .40000 .05705 Uiso
H7a -0.40205 -0.01645 -0.14211 .05705 Uiso
H7b -0.49418 -0.10264 -0.08395 .05705 Uiso
H7c -0.33139 -0.12222 -0.12661 .05705 Uiso
H8a -0.35771 -0.20003 .03966 .05705 Uiso
H8b -0.35966 -0.14413 .13745 .05705 Uiso
H8c -0.18977 -0.18060 .11658 .05705 Uiso
H9a .46174 .64784 .16334 .05705 Uiso
H9b .30828 .61990 .07805 .05705 Uiso
H9c .48259 .58515 .06923 .05705 Uiso
H17a .62775 .34915 .19582 .05705 Uiso
H17b .83008 .36253 .20096 .05705 Uiso
H17c .71409 .39538 .11978 .05705 Uiso
H18a 1.61732 1.03411 .28300 .05705 Uiso
H18b 1.67619 1.00646 .38065 .05705 Uiso
H18c 1.63392 1.12422 .36761 .05705 Uiso
H19a 1.27248 1.18977 .44132 .05705 Uiso
H19b 1.47192 1.19003 .45591 .05705 Uiso
H19c 1.34952 1.13516 .51961 .05705 Uiso
H20a .30211 .55997 .36182 .05705 Uiso
H20b .42245 .65704 .32322 .05705 Uiso
H20c .48819 .61964 .41566 .05705 Uiso

loop_
_atom_type_symbol
_atom_type_scat_dispersion_real
_atom_type_scat_dispersion_imag
_atom_type_scat_source
C .002 .002
; International Tables for X-ray Crystallography (1974,
  Vol.IV, Table 3.2.1)
;
S .11 .124
; International Tables for X-ray Crystallography (1974,
  Vol.IV, Table 3.2.1)
;
H 0 0
; International Tables for X-ray Crystallography (1974,
  Vol.IV, Table 3.2.1)
;
O .008 .006
; International Tables for X-ray Crystallography (1974,
  Vol.IV, Table 3.2.1)
;

loop_
_geom_angle_atom_site_label_1
_geom_angle_atom_site_label_2
_geom_angle_atom_site_label_3
_geom_angle_site_symmetry_3
_geom_angle
_geom_angle_publ_flag
C1 S1 C3 . 95.6(3) yes
C1 S2 C4 . 94.7(3) yes
C2 S3 C6 . 95.2(3) yes
C2 S4 C5 . 94.9(3) yes
C11 S5 C13 . 95.5(3) yes
C12 S6 C15 . 95.6(3) yes
C12 S7 C16 . 95.6(3) yes
C11 S8 C14 . 95.5(3) yes
S1 C1 S2 . 114.2(3) yes
S1 C1 C2 . 123.9(5) yes
S2 C1 C2 . 121.8(5) yes
S3 C2 S4 . 114.7(3) yes
S3 C2 C1 . 122.6(5) yes
S4 C2 C1 . 122.6(5) yes
S1 C3 C4 . 116.5(4) yes
S1 C3 C7 . 116.2(5) ?
C4 C3 C7 . 127.3(6) ?
S2 C4 C3 . 118.2(5) yes
S2 C4 C8 . 114.5(6) ?
C3 C4 C8 . 127.2(6) ?
S4 C5 C6 . 117.9(4) yes
S4 C5 C9 . 113.6(4) ?
C6 C5 C9 . 128.4(5) ?
S3 C6 C5 . 117.0(4) yes
S3 C6 C10 . 114.1(5) ?
C5 C6 C10 . 128.5(5) ?
C3 C7 H7a . 108.1(6) ?
C3 C7 H7b . 110.3(7) ?
C3 C7 H7c . 111.4(6) ?
H7a C7 H7b . 108.1(7) ?
H7a C7 H7c . 107.0(8) ?
H7b C7 H7c . 111.7(6) ?
C4 C8 H8a . 109.7(8) ?
C4 C8 H8b . 108.5(7) ?
C4 C8 H8c . 112.0(6) ?
H8a C8 H8b . 107.6(7) ?
H8a C8 H8c . 108.7(8) ?
H8b C8 H8c . 110.2(9) ?
C5 C9 H9a . 109.7(6) ?
C5 C9 H9b . 107.9(6) ?
C5 C9 H9c . 111.0(6) ?
H9a C9 H9b . 108.5(7) ?
H9a C9 H9c . 111.9(7) ?
H9b C9 H9c . 107.6(7) ?
C6 C10 C13 . 111.3(5) yes
C6 C10 C20 . 108.5(5) yes
C6 C10 O1 . 107.7(5) yes
C13 C10 C20 . 110.7(5) yes
C13 C10 O1 . 107.4(5) yes
C20 C10 O1 . 111.2(6) yes
S5 C11 S8 . 113.9(3) yes
S5 C11 C12 . 121.1(6) yes
S8 C11 C12 . 125.0(6) yes
S6 C12 S7 . 113.5(3) yes
S6 C12 C11 . 122.4(6) yes
S7 C12 C11 . 124.1(6) yes
S5 C13 C10 . 116.0(5) ?
S5 C13 C14 . 117.2(5) yes
C10 C13 C14 . 126.8(5) ?
S8 C14 C13 . 117.2(5) yes
S8 C14 C17 . 114.8(5) ?
C13 C14 C17 . 128.0(6) ?
S6 C15 C16 . 117.6(5) yes
S6 C15 C19 . 116.0(6) ?
C16 C15 C19 . 126.3(7) ?
S7 C16 C15 . 117.2(5) yes
S7 C16 C18 . 116.0(6) ?
C15 C16 C18 . 126.7(6) ?
C14 C17 H17a . 115.7(8) ?
C14 C17 H17b . 115.0(6) ?
C14 C17 H17c . 110.1(7) ?
H17a C17 H17b . 107.8(8) ?
H17a C17 H17c . 101.8(6) ?
H17b C17 H17c . 105.2(8) ?
C16 C18 H18a . 109.8(6) ?
C16 C18 H18b . 108.6(8) ?
C16 C18 H18c . 112.2(8) ?
H18a C18 H18b . 107.8(9) ?
H18a C18 H18c . 109.2(9) ?
H18b C18 H18c . 109.1(7) ?
C15 C19 H19a . 112.5(7) ?
C15 C19 H19b . 114.5(9) ?
C15 C19 H19c . 111.7(7) ?
H19a C19 H19b . 106.7(8) ?
H19a C19 H19c . 103.0(10) ?
H19b C19 H19c . 107.7(8) ?
C10 C20 H20a . 113.6(6) ?
C10 C20 H20b . 112.6(6) ?
C10 C20 H20c . 111.3(6) ?
H20a C20 H20b . 107.4(7) ?
H20a C20 H20c . 104.4(7) ?
H20b C20 H20c . 107.0(6) ?
C10 O1 H1 . 95.7(5) ?
O2 C21 C22 2_766 94(2) ?

loop_
_geom_bond_atom_site_label_1
_geom_bond_atom_site_label_2
_geom_bond_site_symmetry_2
_geom_bond_distance
_geom_bond_publ_flag
S1 C1 . 1.744(6) yes
S1 C3 . 1.764(6) yes
S2 C1 . 1.752(7) yes
S2 C4 . 1.762(6) yes
S3 C2 . 1.741(6) yes
S3 C6 . 1.769(6) yes
S4 C2 . 1.755(7) yes
S4 C5 . 1.756(5) yes
S5 C11 . 1.752(7) yes
S5 C13 . 1.764(6) yes
S6 C12 . 1.747(7) yes
S6 C15 . 1.750(7) yes
S7 C12 . 1.752(7) yes
S7 C16 . 1.751(7) yes
S8 C11 . 1.748(7) yes
S8 C14 . 1.763(6) yes
C1 C2 . 1.349(7) yes
C3 C4 . 1.320(10) yes
C3 C7 . 1.481(9) ?
C4 C8 . 1.500(10) ?
C5 C6 . 1.320(9) yes
C5 C9 . 1.499(9) ?
C6 C10 . 1.524(8) ?
C7 H7a . .962(8) ?
C7 H7b . .934(7) ?
C7 H7c . .954(8) ?
C8 H8a . .946(7) ?
C8 H8b . .956(9) ?
C8 H8c . .949(8) ?
C9 H9a . .936(6) ?
C9 H9b . .955(7) ?
C9 H9c . .954(8) ?
C10 C13 . 1.530(9) ?
C10 C20 . 1.490(10) ?
C10 O1 . 1.464(9) ?
C11 C12 . 1.343(8) yes
C13 C14 . 1.320(10) yes
C14 C17 . 1.500(10) ?
C15 C16 . 1.310(10) ?
C15 C19 . 1.500(10) ?
C16 C18 . 1.500(10) ?
C17 H17a . .947(7) ?
C17 H17b . .953(8) ?
C17 H17c . .969(9) ?
C18 H18a . .933(9) ?
C18 H18b . .967(9) ?
C18 H18c . .956(8) ?
C19 H19a . .970(10) ?
C19 H19b . .943(9) ?
C19 H19c . .952(9) ?
C20 H20a . .951(6) ?
C20 H20b . .954(7) ?
C20 H20c . .949(6) ?
O1 H1 . 1.041(6) ?
O2 C21 . 1.43(3) ?
C21 C22 2_766 1.18(3) ?
